data_7240342
loop_
_publ_author_name
'Bhat, Ishtiyaq Ahmad'
'Ganie, Arshid A.'
'Dar, Aijaz A. A.'

_publ_section_title
;
 Achievement of enhanced solubility and improved optics in the molecular
 complexes based on sulfonate-pyridinium supramolecular synthon
;
_journal_name_full CrystEngComm
_journal_paper_doi 10.1039/D0CE00346H
_journal_year 2020
_chemical_formula_sum 'C23 H25 N3 O5 S'
_chemical_formula_weight 455.52
_space_group_crystal_system monoclinic
_space_group_IT_number 14
_space_group_name_Hall '-P 2ybc'
_space_group_name_H-M_alt 'P 1 21/c 1'
_atom_sites_solution_hydrogens mixed
_audit_creation_method SHELXL-2018/1
_audit_update_record
;
2020-03-04 deposited with the CCDC.	2020-04-16 downloaded from the CCDC.
;
_cell_angle_alpha 90
_cell_angle_beta 95.683(4)
_cell_angle_gamma 90
_cell_formula_units_Z 4
_cell_length_a 7.3522(3)
_cell_length_b 8.8174(4)
_cell_length_c 32.2124(15)
_cell_measurement_reflns_used 3672
_cell_measurement_temperature 150(2)
_cell_measurement_theta_max 30.1750
_cell_measurement_theta_min 1.8070
_cell_volume 2077.98(16)
_computing_structure_refinement 'SHELXL-2018/1 (Sheldrick, 2018)'
_computing_structure_solution 'SHELXT 2014/4 (Sheldrick, 2014)'
_diffrn_ambient_temperature 150(2)
_diffrn_measured_fraction_theta_full 0.999
_diffrn_measured_fraction_theta_max 0.999
_diffrn_measurement_device_type 'Rigaku Saturn724+ (2x2 bin mode)'
_diffrn_measurement_method 'profile data from \w-scans'
_diffrn_radiation_type MoK\a
_diffrn_radiation_wavelength 0.71073
_diffrn_reflns_av_R_equivalents 0.1064
_diffrn_reflns_av_unetI/netI 0.0688
_diffrn_reflns_Laue_measured_fraction_full 0.999
_diffrn_reflns_Laue_measured_fraction_max 0.999
_diffrn_reflns_limit_h_max 8
_diffrn_reflns_limit_h_min -8
_diffrn_reflns_limit_k_max 10
_diffrn_reflns_limit_k_min -10
_diffrn_reflns_limit_l_max 38
_diffrn_reflns_limit_l_min -38
_diffrn_reflns_number 18929
_diffrn_reflns_point_group_measured_fraction_full 0.999
_diffrn_reflns_point_group_measured_fraction_max 0.999
_diffrn_reflns_theta_full 24.997
_diffrn_reflns_theta_max 24.997
_diffrn_reflns_theta_min 2.396
_exptl_absorpt_coefficient_mu 0.199
_exptl_crystal_colour 'dark brown'
_exptl_crystal_density_diffrn 1.456
_exptl_crystal_description block
_exptl_crystal_F_000 960
_exptl_crystal_size_max 0.203
_exptl_crystal_size_mid 0.120
_exptl_crystal_size_min 0.041
_refine_diff_density_max 0.405
_refine_diff_density_min -0.535
_refine_diff_density_rms 0.112
_refine_ls_extinction_method none
_refine_ls_goodness_of_fit_ref 1.072
_refine_ls_hydrogen_treatment mixed
_refine_ls_matrix_type full
_refine_ls_number_parameters 306
_refine_ls_number_reflns 3672
_refine_ls_number_restraints 0
_refine_ls_restrained_S_all 1.072
_refine_ls_R_factor_all 0.0872
_refine_ls_R_factor_gt 0.0575
_refine_ls_shift/su_max 0.001
_refine_ls_shift/su_mean 0.000
_refine_ls_structure_factor_coef Fsqd
_refine_ls_weighting_details 'w=1/[\s^2^(Fo^2^)+(0.0535P)^2^+1.6301P] where P=(Fo^2^+2Fc^2^)/3'
_refine_ls_weighting_scheme calc
_refine_ls_wR_factor_gt 0.1234
_refine_ls_wR_factor_ref 0.1496
_reflns_Friedel_coverage 0.000
_reflns_number_gt 2655
_reflns_number_total 3672
_reflns_threshold_expression 'I > 2\s(I)'
_cod_data_source_file d0ce00346h2.cif
_cod_data_source_block AI65
_cod_original_sg_symbol_H-M 'P 21/c'
_cod_database_code 7240342
_shelx_shelxl_version_number 2018/1
_shelx_space_group_comment
;
The symmetry employed for this shelxl refinement is uniquely defined
by the following loop, which should always be used as a source of
symmetry information in preference to the above space-group names.
They are only intended as comments.
;
_shelx_estimated_absorpt_t_min 0.961
_shelx_estimated_absorpt_t_max 0.992

loop_
_space_group_symop_operation_xyz
'x, y, z'
'-x, y+1/2, -z+1/2'
'-x, -y, -z'
'x, -y-1/2, z-1/2'

loop_
_atom_site_label
_atom_site_type_symbol
_atom_site_fract_x
_atom_site_fract_y
_atom_site_fract_z
_atom_site_U_iso_or_equiv
_atom_site_adp_type
_atom_site_occupancy
_atom_site_site_symmetry_order
_atom_site_calc_flag
_atom_site_refinement_flags_posn
_atom_site_refinement_flags_adp
_atom_site_refinement_flags_occupancy
_atom_site_disorder_assembly
_atom_site_disorder_group
S1 S 0.88034(10) 0.50962(9) 0.83064(2) 0.0227(2) Uani 1 1 d . . . . .
O4 O 1.0342(3) 0.8598(2) 0.95437(6) 0.0279(5) Uani 1 1 d . . . . .
H1 H 1.077162 0.775459 0.962536 0.042 Uiso 1 1 calc R U . . .
O2 O 0.6998(3) 0.4726(2) 0.81096(7) 0.0291(5) Uani 1 1 d . . . . .
O1 O 1.0128(3) 0.5222(2) 0.79920(7) 0.0277(5) Uani 1 1 d . . . . .
O3 O 0.9457(3) 0.4084(2) 0.86420(7) 0.0301(6) Uani 1 1 d . . . . .
O5 O 0.3795(4) 0.4865(3) 0.85547(9) 0.0454(7) Uani 1 1 d G . . . .
H5B H 0.286578 0.481499 0.837575 0.068 Uiso 1 1 d G U . . .
N3 N 0.1893(3) -0.0849(3) 0.48293(8) 0.0278(6) Uani 1 1 d . . . . .
N2 N 0.8618(3) 0.5125(3) 0.71860(9) 0.0261(6) Uani 1 1 d . . . . .
N1 N 0.8978(4) 1.1135(3) 0.91484(9) 0.0301(7) Uani 1 1 d . . . . .
H1A H 0.912608 1.185209 0.897397 0.036 Uiso 1 1 d R U . . .
C14 C 0.7167(4) 0.3585(4) 0.66572(10) 0.0244(7) Uani 1 1 d . . . . .
H14 H 0.673890 0.261407 0.656414 0.029 Uiso 1 1 calc R U . . .
C13 C 0.6923(4) 0.4826(3) 0.63931(10) 0.0216(7) Uani 1 1 d . . . . .
C8 C 0.7959(4) 0.8208(3) 0.83092(9) 0.0189(7) Uani 1 1 d . . . . .
C7 C 0.7134(4) 0.8143(4) 0.78925(9) 0.0243(7) Uani 1 1 d . . . . .
H7 H 0.705764 0.719780 0.775025 0.029 Uiso 1 1 calc R U . . .
C2 C 0.8891(4) 0.9761(3) 0.89370(10) 0.0224(7) Uani 1 1 d . . . . .
C17 C 0.5290(4) 0.3158(3) 0.58187(9) 0.0223(7) Uani 1 1 d . . . . .
H17A H 0.439378 0.280867 0.600799 0.027 Uiso 1 1 calc R U . . .
H17B H 0.631079 0.242161 0.583498 0.027 Uiso 1 1 calc R U . . .
C1 C 0.9557(4) 0.8470(3) 0.91408(9) 0.0198(7) Uani 1 1 d . . . . .
C16 C 0.6011(4) 0.4710(3) 0.59566(9) 0.0248(7) Uani 1 1 d . . . . .
H16A H 0.689635 0.503917 0.576236 0.030 Uiso 1 1 calc R U . . .
H16B H 0.497762 0.543476 0.592769 0.030 Uiso 1 1 calc R U . . .
C5 C 0.6518(4) 1.0820(4) 0.78995(10) 0.0274(8) Uani 1 1 d . . . . .
H5 H 0.602952 1.169976 0.775933 0.033 Uiso 1 1 calc R U . . .
C15 C 0.8022(4) 0.3754(4) 0.70515(10) 0.0252(7) Uani 1 1 d . . . . .
H15 H 0.819547 0.289884 0.723062 0.030 Uiso 1 1 calc R U . . .
C6 C 0.6445(4) 0.9417(4) 0.76917(10) 0.0273(7) Uani 1 1 d . . . . .
H6 H 0.591635 0.935295 0.741100 0.033 Uiso 1 1 calc R U . . .
C4 C 0.7285(4) 1.0924(4) 0.83007(10) 0.0253(7) Uani 1 1 d . . . . .
H4 H 0.730988 1.187954 0.843726 0.030 Uiso 1 1 calc R U . . .
C12 C 0.7561(4) 0.6228(4) 0.65461(10) 0.0261(7) Uani 1 1 d . . . . .
H12 H 0.740805 0.710433 0.637454 0.031 Uiso 1 1 calc R U . . .
C21 C 0.2586(4) -0.0811(4) 0.52241(10) 0.0283(8) Uani 1 1 d . . . . .
H21 H 0.252185 -0.171313 0.538334 0.034 Uiso 1 1 calc R U . . .
C10 C 0.9446(4) 0.7076(3) 0.89361(9) 0.0205(7) Uani 1 1 d . . . . .
H10 H 0.990646 0.619995 0.908277 0.025 Uiso 1 1 calc R U . . .
C3 C 0.8048(4) 0.9642(3) 0.85204(9) 0.0214(7) Uani 1 1 d . . . . .
C11 C 0.8410(4) 0.6344(4) 0.69436(10) 0.0258(7) Uani 1 1 d . . . . .
H11 H 0.885090 0.729993 0.704599 0.031 Uiso 1 1 calc R U . . .
C19 C 0.3523(4) 0.1782(4) 0.52000(10) 0.0248(7) Uani 1 1 d . . . . .
C18 C 0.4382(4) 0.3221(3) 0.53746(10) 0.0259(7) Uani 1 1 d . . . . .
H18A H 0.342459 0.401459 0.536146 0.031 Uiso 1 1 calc R U . . .
H18B H 0.530902 0.354866 0.519043 0.031 Uiso 1 1 calc R U . . .
C20 C 0.3404(4) 0.0457(4) 0.54241(10) 0.0270(7) Uani 1 1 d . . . . .
H20 H 0.387030 0.040827 0.570957 0.032 Uiso 1 1 calc R U . . .
C23 C 0.2803(4) 0.1754(4) 0.47867(10) 0.0307(8) Uani 1 1 d . . . . .
H23 H 0.284002 0.264295 0.462095 0.037 Uiso 1 1 calc R U . . .
C9 C 0.8702(4) 0.6918(3) 0.85339(9) 0.0190(7) Uani 1 1 d . . . . .
C22 C 0.2035(4) 0.0451(4) 0.46147(11) 0.0327(8) Uani 1 1 d . . . . .
H22 H 0.157791 0.046607 0.432837 0.039 Uiso 1 1 calc R U . . .
H1C H 0.961(4) 1.112(4) 0.9376(10) 0.022(9) Uiso 1 1 d . . . . .
H5C H 0.493(8) 0.481(6) 0.8408(18) 0.12(2) Uiso 1 1 d . . . . .
H2N H 0.914(5) 0.521(4) 0.7442(12) 0.042(11) Uiso 1 1 d . . . . .

loop_
_atom_site_aniso_label
_atom_site_aniso_U_11
_atom_site_aniso_U_22
_atom_site_aniso_U_33
_atom_site_aniso_U_23
_atom_site_aniso_U_13
_atom_site_aniso_U_12
S1 0.0243(4) 0.0185(4) 0.0245(5) -0.0011(3) -0.0026(3) 0.0012(3)
O4 0.0311(12) 0.0257(13) 0.0256(13) -0.0032(10) -0.0037(10) 0.0037(10)
O2 0.0264(11) 0.0278(13) 0.0317(13) -0.0027(10) -0.0040(10) -0.0041(10)
O1 0.0260(11) 0.0317(13) 0.0256(12) -0.0049(10) 0.0033(9) 0.0017(10)
O3 0.0416(13) 0.0172(12) 0.0293(13) 0.0040(10) -0.0067(10) 0.0032(10)
O5 0.0408(15) 0.0425(16) 0.0525(19) -0.0057(13) 0.0022(13) -0.0015(13)
N3 0.0258(14) 0.0304(16) 0.0266(16) -0.0031(12) -0.0008(12) -0.0012(12)
N2 0.0240(14) 0.0309(17) 0.0235(16) -0.0063(13) 0.0020(12) 0.0008(12)
N1 0.0371(16) 0.0219(15) 0.0302(17) -0.0032(13) -0.0021(14) -0.0005(13)
C14 0.0218(15) 0.0208(17) 0.0305(19) -0.0036(14) 0.0029(13) -0.0023(13)
C13 0.0160(14) 0.0207(17) 0.0289(18) -0.0040(13) 0.0061(13) -0.0022(13)
C8 0.0143(14) 0.0200(16) 0.0230(17) 0.0014(13) 0.0037(12) 0.0003(12)
C7 0.0212(15) 0.0253(18) 0.0261(18) 0.0025(14) 0.0017(13) 0.0000(13)
C2 0.0156(14) 0.0223(17) 0.0299(18) -0.0023(14) 0.0052(12) -0.0016(13)
C17 0.0210(15) 0.0210(17) 0.0245(17) -0.0033(13) 0.0007(12) 0.0008(13)
C1 0.0180(14) 0.0213(17) 0.0198(16) -0.0008(13) 0.0006(12) -0.0004(13)
C16 0.0255(16) 0.0258(18) 0.0225(17) 0.0011(14) -0.0003(13) 0.0031(14)
C5 0.0224(16) 0.0227(18) 0.037(2) 0.0108(15) -0.0003(14) 0.0020(14)
C15 0.0220(15) 0.0245(18) 0.0288(19) 0.0022(14) 0.0016(13) 0.0012(14)
C6 0.0232(16) 0.0313(19) 0.0264(18) 0.0048(15) -0.0022(13) -0.0012(14)
C4 0.0219(15) 0.0195(17) 0.035(2) 0.0055(14) 0.0060(14) 0.0004(13)
C12 0.0254(16) 0.0203(17) 0.0329(19) -0.0001(14) 0.0041(14) 0.0004(14)
C21 0.0303(17) 0.0260(18) 0.0292(19) 0.0003(14) 0.0066(14) -0.0004(15)
C10 0.0186(15) 0.0198(16) 0.0233(17) 0.0046(13) 0.0040(12) 0.0006(13)
C3 0.0174(14) 0.0206(17) 0.0260(18) 0.0034(13) 0.0011(12) 0.0001(13)
C11 0.0227(16) 0.0226(17) 0.0317(19) -0.0073(14) 0.0011(14) 0.0007(14)
C19 0.0201(15) 0.0284(18) 0.0260(18) -0.0007(14) 0.0021(13) -0.0008(14)
C18 0.0252(16) 0.0220(17) 0.0307(19) -0.0001(14) 0.0036(14) -0.0011(14)
C20 0.0284(17) 0.0305(18) 0.0222(18) -0.0035(15) 0.0021(13) -0.0013(15)
C23 0.0331(18) 0.0312(19) 0.0263(19) 0.0039(15) -0.0039(14) -0.0055(15)
C9 0.0176(14) 0.0193(16) 0.0204(17) 0.0016(12) 0.0028(12) 0.0010(12)
C22 0.0346(18) 0.033(2) 0.0281(19) 0.0008(16) -0.0073(15) -0.0067(16)

loop_
_atom_type_symbol
_atom_type_description
_atom_type_scat_dispersion_real
_atom_type_scat_dispersion_imag
_atom_type_scat_source
C C 0.0033 0.0016 'International Tables Vol C Tables 4.2.6.8 and 6.1.1.4'
H H 0.0000 0.0000 'International Tables Vol C Tables 4.2.6.8 and 6.1.1.4'
N N 0.0061 0.0033 'International Tables Vol C Tables 4.2.6.8 and 6.1.1.4'
O O 0.0106 0.0060 'International Tables Vol C Tables 4.2.6.8 and 6.1.1.4'
S S 0.1246 0.1234 'International Tables Vol C Tables 4.2.6.8 and 6.1.1.4'

loop_
_geom_angle_atom_site_label_1
_geom_angle_atom_site_label_2
_geom_angle_atom_site_label_3
_geom_angle
_geom_angle_site_symmetry_1
_geom_angle_site_symmetry_3
_geom_angle_publ_flag
O3 S1 O2 114.18(13) . . ?
O3 S1 O1 111.47(13) . . ?
O2 S1 O1 110.75(13) . . ?
O3 S1 C9 105.96(13) . . ?
O2 S1 C9 108.11(13) . . ?
O1 S1 C9 105.86(13) . . ?
C1 O4 H1 109.5 . . ?
H5B O5 H5C 109.2 . . ?
C21 N3 C22 115.5(3) . . ?
C11 N2 C15 121.6(3) . . ?
C11 N2 H2N 120(2) . . ?
C15 N2 H2N 119(2) . . ?
C2 N1 H1A 108.9 . . ?
C2 N1 H1C 114(2) . . ?
H1A N1 H1C 119.6 . . ?
C15 C14 C13 120.2(3) . . ?
C15 C14 H14 119.9 . . ?
C13 C14 H14 119.9 . . ?
C14 C13 C12 117.6(3) . . ?
C14 C13 C16 122.7(3) . . ?
C12 C13 C16 119.7(3) . . ?
C7 C8 C9 123.6(3) . . ?
C7 C8 C3 118.7(3) . . ?
C9 C8 C3 117.7(3) . . ?
C6 C7 C8 121.2(3) . . ?
C6 C7 H7 119.4 . . ?
C8 C7 H7 119.4 . . ?
C1 C2 N1 119.3(3) . . ?
C1 C2 C3 119.2(3) . . ?
N1 C2 C3 121.4(3) . . ?
C16 C17 C18 110.5(2) . . ?
C16 C17 H17A 109.5 . . ?
C18 C17 H17A 109.5 . . ?
C16 C17 H17B 109.5 . . ?
C18 C17 H17B 109.5 . . ?
H17A C17 H17B 108.1 . . ?
O4 C1 C2 118.6(3) . . ?
O4 C1 C10 121.3(3) . . ?
C2 C1 C10 120.1(3) . . ?
C13 C16 C17 116.5(3) . . ?
C13 C16 H16A 108.2 . . ?
C17 C16 H16A 108.2 . . ?
C13 C16 H16B 108.2 . . ?
C17 C16 H16B 108.2 . . ?
H16A C16 H16B 107.3 . . ?
C4 C5 C6 120.3(3) . . ?
C4 C5 H5 119.9 . . ?
C6 C5 H5 119.9 . . ?
N2 C15 C14 120.2(3) . . ?
N2 C15 H15 119.9 . . ?
C14 C15 H15 119.9 . . ?
C7 C6 C5 120.2(3) . . ?
C7 C6 H6 119.9 . . ?
C5 C6 H6 119.9 . . ?
C5 C4 C3 121.7(3) . . ?
C5 C4 H4 119.1 . . ?
C3 C4 H4 119.1 . . ?
C11 C12 C13 120.1(3) . . ?
C11 C12 H12 119.9 . . ?
C13 C12 H12 119.9 . . ?
N3 C21 C20 124.8(3) . . ?
N3 C21 H21 117.6 . . ?
C20 C21 H21 117.6 . . ?
C9 C10 C1 122.6(3) . . ?
C9 C10 H10 118.7 . . ?
C1 C10 H10 118.7 . . ?
C4 C3 C2 121.6(3) . . ?
C4 C3 C8 117.9(3) . . ?
C2 C3 C8 120.4(3) . . ?
N2 C11 C12 120.2(3) . . ?
N2 C11 H11 119.9 . . ?
C12 C11 H11 119.9 . . ?
C20 C19 C23 116.8(3) . . ?
C20 C19 C18 124.4(3) . . ?
C23 C19 C18 118.8(3) . . ?
C19 C18 C17 116.8(3) . . ?
C19 C18 H18A 108.1 . . ?
C17 C18 H18A 108.1 . . ?
C19 C18 H18B 108.1 . . ?
C17 C18 H18B 108.1 . . ?
H18A C18 H18B 107.3 . . ?
C19 C20 C21 118.9(3) . . ?
C19 C20 H20 120.6 . . ?
C21 C20 H20 120.6 . . ?
C22 C23 C19 120.4(3) . . ?
C22 C23 H23 119.8 . . ?
C19 C23 H23 119.8 . . ?
C10 C9 C8 119.9(3) . . ?
C10 C9 S1 117.2(2) . . ?
C8 C9 S1 122.9(2) . . ?
N3 C22 C23 123.7(3) . . ?
N3 C22 H22 118.2 . . ?
C23 C22 H22 118.2 . . ?

loop_
_geom_bond_atom_site_label_1
_geom_bond_atom_site_label_2
_geom_bond_distance
_geom_bond_site_symmetry_2
_geom_bond_publ_flag
S1 O3 1.447(2) . ?
S1 O2 1.450(2) . ?
S1 O1 1.477(2) . ?
S1 C9 1.770(3) . ?
O4 C1 1.372(3) . ?
O4 H1 0.8400 . ?
O5 H5B 0.8502 . ?
O5 H5C 1.00(6) . ?
N3 C21 1.323(4) . ?
N3 C22 1.348(4) . ?
N2 C11 1.328(4) . ?
N2 C15 1.343(4) . ?
N2 H2N 0.88(4) . ?
N1 C2 1.388(4) . ?
N1 H1A 0.8602 . ?
N1 H1C 0.83(3) . ?
C14 C15 1.369(4) . ?
C14 C13 1.387(4) . ?
C14 H14 0.9500 . ?
C13 C12 1.395(4) . ?
C13 C16 1.500(4) . ?
C8 C7 1.419(4) . ?
C8 C9 1.428(4) . ?
C8 C3 1.434(4) . ?
C7 C6 1.368(4) . ?
C7 H7 0.9500 . ?
C2 C1 1.379(4) . ?
C2 C3 1.425(4) . ?
C17 C16 1.518(4) . ?
C17 C18 1.519(4) . ?
C17 H17A 0.9900 . ?
C17 H17B 0.9900 . ?
C1 C10 1.394(4) . ?
C16 H16A 0.9900 . ?
C16 H16B 0.9900 . ?
C5 C4 1.361(4) . ?
C5 C6 1.405(4) . ?
C5 H5 0.9500 . ?
C15 H15 0.9500 . ?
C6 H6 0.9500 . ?
C4 C3 1.420(4) . ?
C4 H4 0.9500 . ?
C12 C11 1.372(4) . ?
C12 H12 0.9500 . ?
C21 C20 1.396(4) . ?
C21 H21 0.9500 . ?
C10 C9 1.362(4) . ?
C10 H10 0.9500 . ?
C11 H11 0.9500 . ?
C19 C20 1.381(4) . ?
C19 C23 1.383(4) . ?
C19 C18 1.502(4) . ?
C18 H18A 0.9900 . ?
C18 H18B 0.9900 . ?
C20 H20 0.9500 . ?
C23 C22 1.373(4) . ?
C23 H23 0.9500 . ?
C22 H22 0.9500 . ?
